data_1552712
loop_
_publ_author_name
'Paguigan, Noemi D.'
'Rivera-Ch\'avez, Jos\'e'
'Stempin, Justin J.'
'Augustinovi\'c, Mario'
'Noras, Aleksandra I.'
'Raja, Huzefa A.'
'Todd, Daniel A.'
'Triplett, Kathleen D.'
'Day, Cynthia'
'Figueroa, Mario'
'Hall, Pamela R.'
'Cech, Nadja B.'
'Oberlies, Nicholas H.'

_publ_section_title
;
 Prenylated Diresorcinols Inhibit Bacterial Quorum Sensing.
;
_journal_issue 3
_journal_name_full 'Journal of natural products'
_journal_page_first 550
_journal_page_last 558
_journal_paper_doi 10.1021/acs.jnatprod.8b00925
_journal_volume 82
_journal_year 2019
_chemical_formula_sum 'C20 H20 O5'
_chemical_formula_weight 340.36
_space_group_crystal_system triclinic
_space_group_IT_number 1
_space_group_name_Hall 'P 1'
_space_group_name_H-M_alt 'P 1'
_atom_sites_solution_hydrogens geom
_atom_sites_solution_primary direct
_atom_sites_solution_secondary difmap
_audit_creation_method SHELXL-2014/7
_cell_angle_alpha 69.8100(10)
_cell_angle_beta 77.6290(10)
_cell_angle_gamma 77.2120(10)
_cell_formula_units_Z 2
_cell_length_a 7.3973(5)
_cell_length_b 11.0738(8)
_cell_length_c 12.0820(9)
_cell_measurement_reflns_used 4964
_cell_measurement_temperature 193(2)
_cell_measurement_theta_max 29.88
_cell_measurement_theta_min 3.56
_cell_volume 895.52(11)
_computing_cell_refinement 'Bruker APEX2 v2014.11-0'
_computing_data_collection 'Bruker SMART'
_computing_data_reduction 'Bruker APEX2 v2014.11-0'
_computing_molecular_graphics 'Bruker APEX2 v2014.11-0'
_computing_publication_material 'Bruker APEX2 v2014.11-0'
_computing_structure_refinement 'SHELXL-2014 (Sheldrick, 2014)'
_computing_structure_solution 'SHELXS-97 (Sheldrick 2008)'
_diffrn_ambient_temperature 193(2)
_diffrn_measured_fraction_theta_full 0.997
_diffrn_measured_fraction_theta_max 0.987
_diffrn_measurement_device_type 'Bruker APEX CCD'
_diffrn_measurement_method '\f and \w scans'
_diffrn_radiation_monochromator graphite
_diffrn_radiation_source 'sealed tube'
_diffrn_radiation_type MoK\a
_diffrn_radiation_wavelength 0.71073
_diffrn_reflns_av_R_equivalents 0.0233
_diffrn_reflns_av_unetI/netI 0.0466
_diffrn_reflns_Laue_measured_fraction_full 0.997
_diffrn_reflns_Laue_measured_fraction_max 0.987
_diffrn_reflns_limit_h_max 10
_diffrn_reflns_limit_h_min -10
_diffrn_reflns_limit_k_max 15
_diffrn_reflns_limit_k_min -15
_diffrn_reflns_limit_l_max 16
_diffrn_reflns_limit_l_min -16
_diffrn_reflns_number 17054
_diffrn_reflns_point_group_measured_fraction_full 0.997
_diffrn_reflns_point_group_measured_fraction_max 0.987
_diffrn_reflns_reduction_process narrow-frame
_diffrn_reflns_theta_full 25.242
_diffrn_reflns_theta_max 29.987
_diffrn_reflns_theta_min 3.556
_exptl_absorpt_coefficient_mu 0.090
_exptl_absorpt_correction_type multi-scan
_exptl_absorpt_process_details
;
 Data were corrected for scaling  using the
 multi-scan technique (SADABS).  The
 calculated minimum and maximum transmission
 coefficients (based on crystal size) are 0.973 and 0.987.
;
_exptl_crystal_colour colourless
_exptl_crystal_density_diffrn 1.262
_exptl_crystal_description irregular
_exptl_crystal_F_000 360
_exptl_crystal_size_max 0.300
_exptl_crystal_size_mid 0.200
_exptl_crystal_size_min 0.140
_exptl_transmission_factor_max 0.7451
_exptl_transmission_factor_min 0.7400
_refine_diff_density_max 0.334
_refine_diff_density_min -0.207
_refine_diff_density_rms 0.043
_refine_ls_abs_structure_details
;
 Refined as an inversion twin.
;
_refine_ls_abs_structure_Flack 0.4(8)
_refine_ls_extinction_method none
_refine_ls_goodness_of_fit_ref 1.040
_refine_ls_hydrogen_treatment constr
_refine_ls_matrix_type full
_refine_ls_number_parameters 465
_refine_ls_number_reflns 9966
_refine_ls_number_restraints 3
_refine_ls_restrained_S_all 1.039
_refine_ls_R_factor_all 0.0607
_refine_ls_R_factor_gt 0.0463
_refine_ls_shift/su_max 0.000
_refine_ls_shift/su_mean 0.000
_refine_ls_structure_factor_coef Fsqd
_refine_ls_weighting_details 'w=1/[\s^2^(Fo^2^)+(0.0675P)^2^] where P=(Fo^2^+2Fc^2^)/3'
_refine_ls_weighting_scheme calc
_refine_ls_wR_factor_gt 0.1151
_refine_ls_wR_factor_ref 0.1230
_reflns_Friedel_coverage 1.000
_reflns_Friedel_fraction_full 0.997
_reflns_Friedel_fraction_max 0.987
_reflns_number_gt 8084
_reflns_number_total 9966
_reflns_threshold_expression 'I > 2\s(I)'
_cod_data_source_file np8b00925_si_002.cif
_cod_data_source_block a22x_0m_a
_cod_database_code 1552712
_shelx_shelxl_version_number 2014/7
_shelx_space_group_comment
;
The symmetry employed for this shelxl refinement is uniquely defined
by the following loop, which should always be used as a source of
symmetry information in preference to the above space-group names.
They are only intended as comments.
;
_shelx_estimated_absorpt_t_min 0.973
_shelx_estimated_absorpt_t_max 0.987
_computing.bruker_data_scaling 'SADABS V2014/5 (Bruker AXS)'

loop_
_space_group_symop_operation_xyz
'x, y, z'

loop_
_atom_site_label
_atom_site_type_symbol
_atom_site_fract_x
_atom_site_fract_y
_atom_site_fract_z
_atom_site_U_iso_or_equiv
_atom_site_adp_type
_atom_site_occupancy
_atom_site_site_symmetry_order
_atom_site_calc_flag
_atom_site_refinement_flags_posn
_atom_site_refinement_flags_adp
O1 O 0.8820(2) 0.99358(15) -0.05494(14) 0.0296(4) Uani 1 1 d . .
O2 O 0.4683(3) 0.67596(16) 0.44365(15) 0.0338(4) Uani 1 1 d . .
O3 O 0.6111(3) 0.51548(16) 0.37044(16) 0.0371(5) Uani 1 1 d . .
H3O H 0.5548 0.4724 0.4354 0.045 Uiso 1 1 calc R U
O4 O 0.4978(3) 0.91207(15) 0.32261(15) 0.0330(4) Uani 1 1 d . .
H4O H 0.4493 0.8516 0.3764 0.040 Uiso 1 1 calc R U
O5 O 0.5427(3) 1.37164(16) 0.04479(16) 0.0374(4) Uani 1 1 d . .
H5O H 0.5146 1.4523 0.0126 0.045 Uiso 1 1 calc R U
C1 C 0.6109(3) 0.8645(2) 0.2386(2) 0.0238(5) Uani 1 1 d . .
C2 C 0.6507(3) 0.7296(2) 0.2504(2) 0.0240(5) Uani 1 1 d . .
C3 C 0.7668(3) 0.6886(2) 0.1560(2) 0.0255(5) Uani 1 1 d . .
C4 C 0.8415(3) 0.7806(2) 0.0580(2) 0.0266(5) Uani 1 1 d . .
H4 H 0.9218 0.7541 -0.0051 0.032 Uiso 1 1 calc R U
C4A C 0.8014(3) 0.9128(2) 0.04936(19) 0.0246(5) Uani 1 1 d . .
C5 C 0.8721(4) 1.1989(3) -0.2001(2) 0.0314(5) Uani 1 1 d . .
H5 H 0.9460 1.1569 -0.2552 0.038 Uiso 1 1 calc R U
C5A C 0.8171(3) 1.1268(2) -0.0827(2) 0.0273(5) Uani 1 1 d . .
C6 C 0.8175(4) 1.3333(3) -0.2358(2) 0.0332(6) Uani 1 1 d . .
C7 C 0.7093(4) 1.3912(2) -0.1540(2) 0.0350(6) Uani 1 1 d . .
H7 H 0.6726 1.4832 -0.1779 0.042 Uiso 1 1 calc R U
C8 C 0.6527(3) 1.3175(2) -0.0371(2) 0.0300(5) Uani 1 1 d . .
C8A C 0.7074(3) 1.1816(2) 0.0017(2) 0.0253(5) Uani 1 1 d . .
C9 C 0.6504(3) 1.1010(2) 0.1295(2) 0.0248(5) Uani 1 1 d . .
H9 H 0.5133 1.1277 0.1535 0.030 Uiso 1 1 calc R U
C9A C 0.6864(3) 0.9585(2) 0.1374(2) 0.0230(4) Uani 1 1 d . .
C11 C 0.5692(3) 0.6400(2) 0.3602(2) 0.0255(5) Uani 1 1 d . .
C12 C 0.8129(4) 0.5494(2) 0.1535(2) 0.0369(6) Uani 1 1 d . .
H12A H 0.6963 0.5151 0.1658 0.055 Uiso 1 1 calc R U
H12B H 0.8867 0.4960 0.2170 0.055 Uiso 1 1 calc R U
H12C H 0.8854 0.5469 0.0760 0.055 Uiso 1 1 calc R U
C13 C 0.8779(5) 1.4149(3) -0.3624(3) 0.0478(8) Uani 1 1 d . .
H13A H 0.9534 1.3580 -0.4078 0.072 Uiso 1 1 calc R U
H13B H 0.7667 1.4622 -0.3999 0.072 Uiso 1 1 calc R U
H13C H 0.9527 1.4774 -0.3617 0.072 Uiso 1 1 calc R U
C1' C 0.7577(4) 1.1209(2) 0.2137(2) 0.0298(5) Uani 1 1 d . .
H1' H 0.8903 1.0984 0.1994 0.036 Uiso 1 1 calc R U
C2' C 0.6875(4) 1.1663(2) 0.3055(2) 0.0393(6) Uani 1 1 d . .
C3' C 0.8139(6) 1.1766(3) 0.3828(3) 0.0609(10) Uani 1 1 d . .
H3'A H 0.7816 1.1210 0.4649 0.091 Uiso 1 1 calc R U
H3'B H 0.7980 1.2673 0.3815 0.091 Uiso 1 1 calc R U
H3'C H 0.9446 1.1481 0.3526 0.091 Uiso 1 1 calc R U
C4' C 0.4840(6) 1.2091(3) 0.3420(3) 0.0569(9) Uani 1 1 d . .
H4'A H 0.4418 1.1508 0.4209 0.085 Uiso 1 1 calc R U
H4'B H 0.4121 1.2063 0.2839 0.085 Uiso 1 1 calc R U
H4'C H 0.4647 1.2984 0.3452 0.085 Uiso 1 1 calc R U
O1B O 0.2059(3) 0.01598(15) 1.09317(15) 0.0320(4) Uani 1 1 d . .
O2B O 0.4405(3) 0.36781(16) 0.56550(15) 0.0365(4) Uani 1 1 d . .
O3B O 0.3399(3) 0.52010(16) 0.65454(16) 0.0386(5) Uani 1 1 d . .
H3OB H 0.3825 0.5663 0.5866 0.046 Uiso 1 1 calc R U
O4B O 0.4139(3) 0.13158(16) 0.67662(15) 0.0349(4) Uani 1 1 d . .
H4OB H 0.4336 0.1974 0.6175 0.042 Uiso 1 1 calc R U
O5B O 0.4319(3) -0.35785(17) 0.95391(18) 0.0425(5) Uani 1 1 d . .
H5OB H 0.4969 -0.3074 0.8995 0.051 Uiso 1 1 calc R U
C1B C 0.3529(3) 0.1681(2) 0.7752(2) 0.0245(5) Uani 1 1 d . .
C2B C 0.3163(3) 0.3010(2) 0.7713(2) 0.0236(5) Uani 1 1 d . .
C3B C 0.2350(3) 0.3329(2) 0.8773(2) 0.0265(5) Uani 1 1 d . .
C4B C 0.2028(4) 0.2326(2) 0.9817(2) 0.0288(5) Uani 1 1 d . .
H4B H 0.1492 0.2520 1.0536 0.035 Uiso 1 1 calc R U
C4AB C 0.2479(3) 0.1035(2) 0.9829(2) 0.0255(5) Uani 1 1 d . .
C5B C 0.1726(4) -0.1937(2) 1.2179(2) 0.0314(5) Uani 1 1 d . .
H5B H 0.1154 -0.1561 1.2792 0.038 Uiso 1 1 calc R U
C5AB C 0.2350(3) -0.1154(2) 1.1050(2) 0.0278(5) Uani 1 1 d . .
C6B C 0.1942(4) -0.3278(2) 1.2413(2) 0.0345(6) Uani 1 1 d . .
C7B C 0.2845(4) -0.3793(2) 1.1517(3) 0.0355(6) Uani 1 1 d . .
H7B H 0.3052 -0.4710 1.1671 0.043 Uiso 1 1 calc R U
C8B C 0.3456(4) -0.2992(2) 1.0393(2) 0.0310(5) Uani 1 1 d . .
C8AB C 0.3176(3) -0.1625(2) 1.0111(2) 0.0256(5) Uani 1 1 d . .
C9B C 0.3645(4) -0.0740(2) 0.8837(2) 0.0259(5) Uani 1 1 d . .
H9B H 0.2806 -0.0844 0.8338 0.031 Uiso 1 1 calc R U
C9AB C 0.3230(3) 0.0673(2) 0.8825(2) 0.0232(4) Uani 1 1 d . .
C11B C 0.3695(3) 0.3976(2) 0.6574(2) 0.0264(5) Uani 1 1 d . .
C12B C 0.1757(4) 0.4704(2) 0.8834(3) 0.0391(6) Uani 1 1 d . .
H12D H 0.0787 0.5165 0.8328 0.059 Uiso 1 1 calc R U
H12E H 0.2843 0.5161 0.8553 0.059 Uiso 1 1 calc R U
H12F H 0.1258 0.4678 0.9660 0.059 Uiso 1 1 calc R U
C13B C 0.1176(5) -0.4138(3) 1.3627(3) 0.0457(7) Uani 1 1 d . .
H13D H 0.1233 -0.3760 1.4241 0.069 Uiso 1 1 calc R U
H13E H 0.1929 -0.5011 1.3791 0.069 Uiso 1 1 calc R U
H13F H -0.0129 -0.4198 1.3636 0.069 Uiso 1 1 calc R U
C1'B C 0.5666(4) -0.1109(2) 0.8303(2) 0.0313(5) Uani 1 1 d . .
H1'B H 0.6602 -0.1048 0.8702 0.038 Uiso 1 1 calc R U
C2'B C 0.6287(5) -0.1506(3) 0.7351(2) 0.0451(7) Uani 1 1 d . .
C3'B C 0.8376(6) -0.1793(4) 0.6957(3) 0.0756(13) Uani 1 1 d . .
H3'D H 0.8706 -0.1212 0.6149 0.113 Uiso 1 1 calc R U
H3'E H 0.8725 -0.2701 0.6961 0.113 Uiso 1 1 calc R U
H3'F H 0.9050 -0.1652 0.7505 0.113 Uiso 1 1 calc R U
C4'B C 0.5066(7) -0.1652(4) 0.6575(3) 0.0704(11) Uani 1 1 d . .
H4'D H 0.5277 -0.1023 0.5776 0.106 Uiso 1 1 calc R U
H4'E H 0.3746 -0.1490 0.6923 0.106 Uiso 1 1 calc R U
H4'F H 0.5377 -0.2539 0.6518 0.106 Uiso 1 1 calc R U

loop_
_atom_site_aniso_label
_atom_site_aniso_U_11
_atom_site_aniso_U_22
_atom_site_aniso_U_33
_atom_site_aniso_U_23
_atom_site_aniso_U_13
_atom_site_aniso_U_12
O1 0.0339(9) 0.0242(8) 0.0240(8) -0.0027(7) 0.0057(7) -0.0085(7)
O2 0.0504(11) 0.0206(8) 0.0233(8) -0.0015(7) 0.0058(8) -0.0110(7)
O3 0.0560(12) 0.0172(7) 0.0292(9) -0.0011(7) 0.0058(8) -0.0098(8)
O4 0.0485(11) 0.0198(8) 0.0231(8) -0.0035(7) 0.0098(7) -0.0101(7)
O5 0.0531(12) 0.0183(8) 0.0327(10) -0.0007(7) -0.0022(8) -0.0055(8)
C1 0.0282(12) 0.0202(10) 0.0207(11) -0.0046(9) -0.0006(9) -0.0056(9)
C2 0.0291(12) 0.0178(9) 0.0234(11) -0.0032(9) -0.0034(9) -0.0062(8)
C3 0.0272(11) 0.0216(10) 0.0264(12) -0.0064(9) -0.0048(9) -0.0024(9)
C4 0.0276(11) 0.0273(11) 0.0238(11) -0.0096(9) 0.0006(9) -0.0034(9)
C4A 0.0253(11) 0.0243(11) 0.0209(11) -0.0022(9) -0.0012(9) -0.0075(9)
C5 0.0311(12) 0.0363(13) 0.0230(11) -0.0023(10) -0.0013(9) -0.0119(10)
C5A 0.0278(12) 0.0263(11) 0.0260(12) -0.0020(9) -0.0042(9) -0.0107(9)
C6 0.0309(13) 0.0370(13) 0.0248(12) 0.0048(11) -0.0042(10) -0.0150(10)
C7 0.0376(14) 0.0246(11) 0.0335(13) 0.0068(10) -0.0082(11) -0.0093(10)
C8 0.0335(13) 0.0238(11) 0.0298(13) -0.0016(10) -0.0046(10) -0.0100(9)
C8A 0.0277(11) 0.0228(10) 0.0218(11) 0.0002(9) -0.0013(9) -0.0110(9)
C9 0.0309(12) 0.0192(10) 0.0211(11) -0.0025(8) -0.0001(9) -0.0072(9)
C9A 0.0271(11) 0.0186(9) 0.0204(10) -0.0013(8) -0.0021(9) -0.0072(8)
C11 0.0314(12) 0.0206(10) 0.0236(11) -0.0041(9) -0.0044(9) -0.0064(9)
C12 0.0466(16) 0.0226(11) 0.0363(14) -0.0102(11) 0.0056(12) -0.0047(11)
C13 0.0492(17) 0.0454(16) 0.0319(15) 0.0112(13) -0.0017(13) -0.0152(14)
C1' 0.0405(13) 0.0189(10) 0.0282(12) -0.0015(9) -0.0071(10) -0.0089(9)
C2' 0.0648(18) 0.0232(11) 0.0293(13) -0.0048(10) -0.0100(12) -0.0085(11)
C3' 0.100(3) 0.0458(18) 0.0482(19) -0.0161(15) -0.0310(19) -0.0129(18)
C4' 0.078(2) 0.0499(18) 0.0423(17) -0.0261(15) -0.0016(16) 0.0016(16)
O1B 0.0431(10) 0.0233(8) 0.0221(8) -0.0012(7) 0.0028(7) -0.0076(7)
O2B 0.0600(12) 0.0202(8) 0.0239(9) -0.0019(7) 0.0031(8) -0.0126(8)
O3B 0.0607(13) 0.0206(8) 0.0271(9) -0.0022(7) 0.0045(9) -0.0108(8)
O4B 0.0601(12) 0.0203(8) 0.0200(8) -0.0020(7) -0.0018(8) -0.0088(8)
O5B 0.0650(13) 0.0201(8) 0.0377(11) -0.0038(8) -0.0033(9) -0.0104(8)
C1B 0.0305(12) 0.0178(10) 0.0231(11) -0.0027(9) -0.0037(9) -0.0061(9)
C2B 0.0273(11) 0.0194(10) 0.0213(11) -0.0021(8) -0.0016(9) -0.0070(8)
C3B 0.0268(11) 0.0202(10) 0.0297(12) -0.0060(9) 0.0009(9) -0.0059(9)
C4B 0.0315(12) 0.0269(11) 0.0254(11) -0.0078(10) 0.0022(9) -0.0065(9)
C4AB 0.0269(11) 0.0218(10) 0.0227(11) 0.0000(9) -0.0015(9) -0.0072(9)
C5B 0.0314(13) 0.0304(12) 0.0240(12) 0.0024(10) -0.0028(9) -0.0068(10)
C5AB 0.0286(12) 0.0215(10) 0.0274(12) 0.0010(9) -0.0044(10) -0.0060(9)
C6B 0.0333(13) 0.0290(12) 0.0312(13) 0.0085(10) -0.0084(11) -0.0105(10)
C7B 0.0358(13) 0.0211(11) 0.0421(15) 0.0057(10) -0.0121(11) -0.0088(10)
C8B 0.0342(13) 0.0229(11) 0.0322(13) 0.0000(10) -0.0088(10) -0.0073(9)
C8AB 0.0275(12) 0.0209(10) 0.0255(12) -0.0011(9) -0.0042(9) -0.0077(9)
C9B 0.0355(12) 0.0181(10) 0.0224(11) -0.0010(9) -0.0062(9) -0.0078(9)
C9AB 0.0277(11) 0.0176(10) 0.0223(11) -0.0027(9) -0.0041(9) -0.0051(8)
C11B 0.0327(13) 0.0175(10) 0.0245(12) 0.0008(9) -0.0036(9) -0.0075(9)
C12B 0.0521(16) 0.0228(11) 0.0360(15) -0.0101(11) 0.0075(12) -0.0055(11)
C13B 0.0435(16) 0.0400(15) 0.0394(16) 0.0117(12) -0.0072(13) -0.0165(12)
C1'B 0.0408(14) 0.0195(10) 0.0266(12) -0.0002(9) -0.0047(10) -0.0023(9)
C2'B 0.068(2) 0.0255(12) 0.0302(14) -0.0040(11) 0.0015(13) -0.0004(12)
C3'B 0.082(3) 0.059(2) 0.053(2) -0.0102(18) 0.0225(19) 0.0126(19)
C4'B 0.118(3) 0.056(2) 0.0417(18) -0.0268(17) -0.012(2) -0.005(2)

loop_
_atom_type_symbol
_atom_type_description
_atom_type_scat_dispersion_real
_atom_type_scat_dispersion_imag
_atom_type_scat_source
C C 0.0033 0.0016 'International Tables Vol C Tables 4.2.6.8 and 6.1.1.4'
H H 0.0000 0.0000 'International Tables Vol C Tables 4.2.6.8 and 6.1.1.4'
O O 0.0106 0.0060 'International Tables Vol C Tables 4.2.6.8 and 6.1.1.4'

loop_
_geom_angle_atom_site_label_1
_geom_angle_atom_site_label_2
_geom_angle_atom_site_label_3
_geom_angle
C4A O1 C5A 118.10(18)
C11 O3 H3O 109.5
C1 O4 H4O 109.5
C8 O5 H5O 109.5
O4 C1 C9A 115.13(18)
O4 C1 C2 122.79(19)
C9A C1 C2 122.1(2)
C3 C2 C1 119.0(2)
C3 C2 C11 123.3(2)
C1 C2 C11 117.8(2)
C4 C3 C2 118.7(2)
C4 C3 C12 116.6(2)
C2 C3 C12 124.7(2)
C3 C4 C4A 121.1(2)
C3 C4 H4 119.5
C4A C4 H4 119.5
O1 C4A C9A 122.7(2)
O1 C4A C4 114.54(19)
C9A C4A C4 122.7(2)
C5A C5 C6 119.0(2)
C5A C5 H5 120.5
C6 C5 H5 120.5
C8A C5A C5 123.5(2)
C8A C5A O1 121.8(2)
C5 C5A O1 114.7(2)
C7 C6 C5 119.1(2)
C7 C6 C13 120.6(2)
C5 C6 C13 120.3(2)
C6 C7 C8 121.3(2)
C6 C7 H7 119.4
C8 C7 H7 119.4
O5 C8 C7 122.6(2)
O5 C8 C8A 116.6(2)
C7 C8 C8A 120.8(2)
C5A C8A C8 116.3(2)
C5A C8A C9 122.5(2)
C8 C8A C9 121.2(2)
C1' C9 C9A 109.79(19)
C1' C9 C8A 111.41(19)
C9A C9 C8A 109.02(19)
C1' C9 H9 108.9
C9A C9 H9 108.9
C8A C9 H9 108.9
C4A C9A C1 116.4(2)
C4A C9A C9 122.3(2)
C1 C9A C9 121.2(2)
O2 C11 O3 119.9(2)
O2 C11 C2 123.3(2)
O3 C11 C2 116.8(2)
C3 C12 H12A 109.5
C3 C12 H12B 109.5
H12A C12 H12B 109.5
C3 C12 H12C 109.5
H12A C12 H12C 109.5
H12B C12 H12C 109.5
C6 C13 H13A 109.5
C6 C13 H13B 109.5
H13A C13 H13B 109.5
C6 C13 H13C 109.5
H13A C13 H13C 109.5
H13B C13 H13C 109.5
C2' C1' C9 127.4(2)
C2' C1' H1' 116.3
C9 C1' H1' 116.3
C1' C2' C4' 124.9(3)
C1' C2' C3' 120.8(3)
C4' C2' C3' 114.3(3)
C2' C3' H3'A 109.5
C2' C3' H3'B 109.5
H3'A C3' H3'B 109.5
C2' C3' H3'C 109.5
H3'A C3' H3'C 109.5
H3'B C3' H3'C 109.5
C2' C4' H4'A 109.5
C2' C4' H4'B 109.5
H4'A C4' H4'B 109.5
C2' C4' H4'C 109.5
H4'A C4' H4'C 109.5
H4'B C4' H4'C 109.5
C4AB O1B C5AB 119.09(19)
C11B O3B H3OB 109.5
C1B O4B H4OB 109.5
C8B O5B H5OB 109.5
O4B C1B C9AB 115.96(18)
O4B C1B C2B 122.36(19)
C9AB C1B C2B 121.7(2)
C3B C2B C1B 119.10(19)
C3B C2B C11B 123.5(2)
C1B C2B C11B 117.4(2)
C4B C3B C2B 118.3(2)
C4B C3B C12B 117.3(2)
C2B C3B C12B 124.4(2)
C3B C4B C4AB 120.8(2)
C3B C4B H4B 119.6
C4AB C4B H4B 119.6
O1B C4AB C9AB 123.2(2)
O1B C4AB C4B 113.5(2)
C9AB C4AB C4B 123.2(2)
C5AB C5B C6B 119.8(2)
C5AB C5B H5B 120.1
C6B C5B H5B 120.1
C8AB C5AB O1B 122.2(2)
C8AB C5AB C5B 123.6(2)
O1B C5AB C5B 114.2(2)
C7B C6B C5B 118.4(2)
C7B C6B C13B 121.3(2)
C5B C6B C13B 120.2(3)
C6B C7B C8B 120.9(2)
C6B C7B H7B 119.6
C8B C7B H7B 119.6
O5B C8B C7B 117.4(2)
O5B C8B C8AB 120.5(2)
C7B C8B C8AB 122.0(2)
C5AB C8AB C8B 115.2(2)
C5AB C8AB C9B 123.0(2)
C8B C8AB C9B 121.7(2)
C9AB C9B C1'B 111.61(19)
C9AB C9B C8AB 109.26(19)
C1'B C9B C8AB 111.78(19)
C9AB C9B H9B 108.0
C1'B C9B H9B 108.0
C8AB C9B H9B 108.0
C4AB C9AB C1B 116.72(19)
C4AB C9AB C9B 122.9(2)
C1B C9AB C9B 120.33(19)
O2B C11B O3B 120.1(2)
O2B C11B C2B 122.6(2)
O3B C11B C2B 117.4(2)
C3B C12B H12D 109.5
C3B C12B H12E 109.5
H12D C12B H12E 109.5
C3B C12B H12F 109.5
H12D C12B H12F 109.5
H12E C12B H12F 109.5
C6B C13B H13D 109.5
C6B C13B H13E 109.5
H13D C13B H13E 109.5
C6B C13B H13F 109.5
H13D C13B H13F 109.5
H13E C13B H13F 109.5
C2'B C1'B C9B 128.3(3)
C2'B C1'B H1'B 115.9
C9B C1'B H1'B 115.9
C1'B C2'B C4'B 125.0(3)
C1'B C2'B C3'B 119.4(3)
C4'B C2'B C3'B 115.5(3)
C2'B C3'B H3'D 109.5
C2'B C3'B H3'E 109.5
H3'D C3'B H3'E 109.5
C2'B C3'B H3'F 109.5
H3'D C3'B H3'F 109.5
H3'E C3'B H3'F 109.5
C2'B C4'B H4'D 109.5
C2'B C4'B H4'E 109.5
H4'D C4'B H4'E 109.5
C2'B C4'B H4'F 109.5
H4'D C4'B H4'F 109.5
H4'E C4'B H4'F 109.5

loop_
_geom_bond_atom_site_label_1
_geom_bond_atom_site_label_2
_geom_bond_distance
O1 C4A 1.371(3)
O1 C5A 1.391(3)
O2 C11 1.248(3)
O3 C11 1.312(3)
O3 H3O 0.8400
O4 C1 1.348(3)
O4 H4O 0.8400
O5 C8 1.360(3)
O5 H5O 0.8400
C1 C9A 1.406(3)
C1 C2 1.419(3)
C2 C3 1.418(3)
C2 C11 1.456(3)
C3 C4 1.371(3)
C3 C12 1.513(3)
C4 C4A 1.399(3)
C4 H4 0.9500
C4A C9A 1.380(3)
C5 C5A 1.389(3)
C5 C6 1.390(4)
C5 H5 0.9500
C5A C8A 1.386(3)
C6 C7 1.378(4)
C6 C13 1.513(4)
C7 C8 1.393(3)
C7 H7 0.9500
C8 C8A 1.405(3)
C8A C9 1.515(3)
C9 C1' 1.513(3)
C9 C9A 1.514(3)
C9 H9 1.0000
C12 H12A 0.9800
C12 H12B 0.9800
C12 H12C 0.9800
C13 H13A 0.9800
C13 H13B 0.9800
C13 H13C 0.9800
C1' C2' 1.333(3)
C1' H1' 0.9500
C2' C4' 1.493(5)
C2' C3' 1.502(4)
C3' H3'A 0.9800
C3' H3'B 0.9800
C3' H3'C 0.9800
C4' H4'A 0.9800
C4' H4'B 0.9800
C4' H4'C 0.9800
O1B C4AB 1.370(3)
O1B C5AB 1.383(3)
O2B C11B 1.242(3)
O3B C11B 1.315(3)
O3B H3OB 0.8400
O4B C1B 1.344(3)
O4B H4OB 0.8400
O5B C8B 1.374(3)
O5B H5OB 0.8400
C1B C9AB 1.401(3)
C1B C2B 1.422(3)
C2B C3B 1.420(3)
C2B C11B 1.460(3)
C3B C4B 1.379(3)
C3B C12B 1.511(3)
C4B C4AB 1.391(3)
C4B H4B 0.9500
C4AB C9AB 1.374(3)
C5B C5AB 1.385(3)
C5B C6B 1.390(4)
C5B H5B 0.9500
C5AB C8AB 1.380(3)
C6B C7B 1.375(4)
C6B C13B 1.516(4)
C7B C8B 1.386(4)
C7B H7B 0.9500
C8B C8AB 1.409(3)
C8AB C9B 1.527(3)
C9B C9AB 1.522(3)
C9B C1'B 1.522(4)
C9B H9B 1.0000
C12B H12D 0.9800
C12B H12E 0.9800
C12B H12F 0.9800
C13B H13D 0.9800
C13B H13E 0.9800
C13B H13F 0.9800
C1'B C2'B 1.326(4)
C1'B H1'B 0.9500
C2'B C4'B 1.502(5)
C2'B C3'B 1.512(5)
C3'B H3'D 0.9800
C3'B H3'E 0.9800
C3'B H3'F 0.9800
C4'B H4'D 0.9800
C4'B H4'E 0.9800
C4'B H4'F 0.9800

loop_
_geom_hbond_atom_site_label_D
_geom_hbond_atom_site_label_H
_geom_hbond_atom_site_label_A
_geom_hbond_distance_DH
_geom_hbond_distance_HA
_geom_hbond_distance_DA
_geom_hbond_angle_DHA
_geom_hbond_site_symmetry_A
O3 H3O O2B 0.84 1.77 2.608(2) 173.8 .
O4 H4O O2 0.84 1.82 2.549(2) 144.8 .
O5 H5O O5B 0.84 1.97 2.807(2) 173.8 1_574
O3B H3OB O2 0.84 1.81 2.651(2) 175.9 .
O4B H4OB O2B 0.84 1.78 2.525(2) 146.6 .

loop_
_geom_torsion_atom_site_label_1
_geom_torsion_atom_site_label_2
_geom_torsion_atom_site_label_3
_geom_torsion_atom_site_label_4
_geom_torsion
O4 C1 C2 C3 178.1(2)
C9A C1 C2 C3 -1.5(3)
O4 C1 C2 C11 -1.9(3)
C9A C1 C2 C11 178.4(2)
C1 C2 C3 C4 2.1(3)
C11 C2 C3 C4 -177.9(2)
C1 C2 C3 C12 -176.7(2)
C11 C2 C3 C12 3.3(4)
C2 C3 C4 C4A -1.4(3)
C12 C3 C4 C4A 177.4(2)
C5A O1 C4A C9A -12.7(3)
C5A O1 C4A C4 165.8(2)
C3 C4 C4A O1 -178.4(2)
C3 C4 C4A C9A 0.1(4)
C6 C5 C5A C8A 0.9(4)
C6 C5 C5A O1 -178.6(2)
C4A O1 C5A C8A 14.8(3)
C4A O1 C5A C5 -165.7(2)
C5A C5 C6 C7 -0.4(4)
C5A C5 C6 C13 178.9(3)
C5 C6 C7 C8 -0.6(4)
C13 C6 C7 C8 -179.9(2)
C6 C7 C8 O5 -178.6(2)
C6 C7 C8 C8A 1.1(4)
C5 C5A C8A C8 -0.3(3)
O1 C5A C8A C8 179.2(2)
C5 C5A C8A C9 -179.5(2)
O1 C5A C8A C9 0.0(3)
O5 C8 C8A C5A 179.1(2)
C7 C8 C8A C5A -0.7(3)
O5 C8 C8A C9 -1.8(3)
C7 C8 C8A C9 178.5(2)
C5A C8A C9 C1' 106.5(3)
C8 C8A C9 C1' -72.6(3)
C5A C8A C9 C9A -14.8(3)
C8 C8A C9 C9A 166.1(2)
O1 C4A C9A C1 178.9(2)
C4 C4A C9A C1 0.5(3)
O1 C4A C9A C9 -4.2(3)
C4 C4A C9A C9 177.4(2)
O4 C1 C9A C4A -179.4(2)
C2 C1 C9A C4A 0.2(3)
O4 C1 C9A C9 3.6(3)
C2 C1 C9A C9 -176.7(2)
C1' C9 C9A C4A -105.4(3)
C8A C9 C9A C4A 16.9(3)
C1' C9 C9A C1 71.4(3)
C8A C9 C9A C1 -166.3(2)
C3 C2 C11 O2 179.4(2)
C1 C2 C11 O2 -0.5(4)
C3 C2 C11 O3 1.4(4)
C1 C2 C11 O3 -178.5(2)
C9A C9 C1' C2' -119.2(2)
C8A C9 C1' C2' 119.9(3)
C9 C1' C2' C4' -1.0(4)
C9 C1' C2' C3' 178.2(2)
O4B C1B C2B C3B 174.0(2)
C9AB C1B C2B C3B -4.5(3)
O4B C1B C2B C11B -7.5(3)
C9AB C1B C2B C11B 174.0(2)
C1B C2B C3B C4B 3.0(3)
C11B C2B C3B C4B -175.4(2)
C1B C2B C3B C12B -175.2(2)
C11B C2B C3B C12B 6.4(4)
C2B C3B C4B C4AB -0.4(4)
C12B C3B C4B C4AB 178.0(2)
C5AB O1B C4AB C9AB -1.8(3)
C5AB O1B C4AB C4B 176.7(2)
C3B C4B C4AB O1B -179.5(2)
C3B C4B C4AB C9AB -1.0(4)
C4AB O1B C5AB C8AB 4.8(3)
C4AB O1B C5AB C5B -174.6(2)
C6B C5B C5AB C8AB 0.7(4)
C6B C5B C5AB O1B -179.9(2)
C5AB C5B C6B C7B 2.6(4)
C5AB C5B C6B C13B -176.9(2)
C5B C6B C7B C8B -2.7(4)
C13B C6B C7B C8B 176.7(2)
C6B C7B C8B O5B -178.9(2)
C6B C7B C8B C8AB -0.4(4)
O1B C5AB C8AB C8B 177.0(2)
C5B C5AB C8AB C8B -3.7(4)
O1B C5AB C8AB C9B -6.8(4)
C5B C5AB C8AB C9B 172.5(2)
O5B C8B C8AB C5AB -178.0(2)
C7B C8B C8AB C5AB 3.5(3)
O5B C8B C8AB C9B 5.7(4)
C7B C8B C8AB C9B -172.7(2)
C5AB C8AB C9B C9AB 5.2(3)
C8B C8AB C9B C9AB -178.8(2)
C5AB C8AB C9B C1'B 129.3(2)
C8B C8AB C9B C1'B -54.8(3)
O1B C4AB C9AB C1B 178.0(2)
C4B C4AB C9AB C1B -0.3(3)
O1B C4AB C9AB C9B 0.9(4)
C4B C4AB C9AB C9B -177.4(2)
O4B C1B C9AB C4AB -175.5(2)
C2B C1B C9AB C4AB 3.1(3)
O4B C1B C9AB C9B 1.7(3)
C2B C1B C9AB C9B -179.7(2)
C1'B C9B C9AB C4AB -126.5(2)
C8AB C9B C9AB C4AB -2.4(3)
C1'B C9B C9AB C1B 56.5(3)
C8AB C9B C9AB C1B -179.4(2)
C3B C2B C11B O2B 180.0(2)
C1B C2B C11B O2B 1.5(4)
C3B C2B C11B O3B 0.1(4)
C1B C2B C11B O3B -178.4(2)
C9AB C9B C1'B C2'B -118.7(3)
C8AB C9B C1'B C2'B 118.6(3)
C9B C1'B C2'B C4'B 1.1(4)
C9B C1'B C2'B C3'B 178.5(3)
